data_1531319
loop_
_publ_author_name
'Duribreux, I.'
'Abraham, F.'
'Obbade, S.'
'Dion, C.'
'Saadi, M.'

_publ_section_title
;
 Synthesis and crystal structure of two new uranyl oxychloro-vanadate
 layered compounds: M7 (U O2)8 (V O4)2 O8 Cl with M = Rb, Cs
;
_journal_name_full 'Journal of Solid State Chemistry'
_journal_page_first 351
_journal_page_last 363
_journal_volume 172
_journal_year 2003
_chemical_formula_sum 'Cl Cs7 O32 U8 V2'
_chemical_name_systematic 'Cs7 (U O2)8 (V O4)2 Cl O8'
_space_group_IT_number 59
_symmetry_space_group_name_Hall '-P 2ab 2a'
_symmetry_space_group_name_H-M 'P m m n :2'
_cell_angle_alpha 90
_cell_angle_beta 90
_cell_angle_gamma 90
_cell_formula_units_Z 2
_cell_length_a 21.458
_cell_length_b 11.773
_cell_length_c 7.495
_cell_volume 1893.425
_citation_journal_id_ASTM JSSCBI
_cod_data_source_file Duribreux_JSSCBI_2003_1541.cif
_cod_data_source_block Cl1Cs7O32U8V2
_cod_original_formula_sum 'Cl1 Cs7 O32 U8 V2'
_cod_database_code 1531319

loop_
_symmetry_equiv_pos_as_xyz
x,y,z
-x+1/2,-y+1/2,z
x+1/2,-y,-z
-x,y+1/2,-z
-x,-y,-z
x-1/2,y-1/2,-z
-x-1/2,y,z
x,-y-1/2,z

loop_
_atom_site_label
_atom_site_type_symbol
_atom_site_fract_x
_atom_site_fract_y
_atom_site_fract_z
_atom_site_occupancy
_atom_site_U_iso_or_equiv
Cs3 Cs+1 0.25 0.25 0.23858 1 0.0
O1 O-2 0.8334 0.75 0.446 1 0.0
O4 O-2 0.5916 0.5991 0.823 1 0.0
U1 U+6 0.57574 0.55698 0.05215 1 0.0
U2 U+6 0.75 0.46318 0.05185 1 0.0
Cs1 Cs+1 0.14952 0.55822 0.44917 1 0.0
O3 O-2 0.9163 0.75 0.163 1 0.0
O7 O-2 0.65 0.4139 0.022 1 0.0
O5 O-2 0.5623 0.5254 0.284 1 0.0
O6 O-2 0.5248 0.3931 -0.014 1 0.0
O10 O-2 0.5929 0.25 0.245 1 0.0
Cl1 Cl-1 0.75 0.25 0.8727 1 0.0
O8 O-2 0.75 0.5121 0.822 1 0.0
O9 O-2 0.75 0.4101 0.277 1 0.0
U3 U+6 0.59516 0.25 0.00261 1 0.0
Cs2 Cs+1 0.47685 0.25 0.46155 1 0.0
O2 O-2 0.8145 0.8762 0.134 1 0.0
O11 O-2 0.5985 0.25 0.755 1 0.0
V1 V+5 0.8376 0.75 0.2287 1 0.0
